data_4302180
loop_
_publ_author_name
'Thomas Cadenbach'
'Christian Gemel'
'Timo Bollermann'
'Roland A. Fischer'

_publ_contact_author_address
;
 'Roland Fischer'
 Lehrstuhl fuer Anorganische Chemie 2
 Organometallics and Materials
 Ruhr-Universitaet Bochum
 Universitaetsstrasse 150
 44780 Bochum (Germany)
;
_publ_contact_author_email roland.fischer@ruhr-uni-bochum.de
_publ_contact_author_fax '0049 234 3214174'
_publ_contact_author_name 'Roland A. Fischer'
_publ_contact_author_phone '0049 234 3224174'
_publ_section_title
;
Syntheses and Crystal Structures of Ruthenium and Rhodium Olefin Complexes
Containing GaCp*
;
_journal_name_full 'Inorganic Chemistry'
_journal_page_first 5021
_journal_page_last 5026
_journal_paper_doi 10.1021/ic802283r
_journal_volume 48
_journal_year 2009
_chemical_formula_sum 'C70 H69 Al3 B F24 Rh'
_chemical_formula_weight 1560.91
_chemical_name_systematic
; 
 ? 
;
_space_group_IT_number 33
_symmetry_cell_setting orthorhombic
_symmetry_space_group_name_Hall 'P 2c -2n'
_symmetry_space_group_name_H-M 'P n a 21'
_atom_sites_solution_hydrogens geom
_atom_sites_solution_primary direct
_atom_sites_solution_secondary difmap
_audit_creation_method SHELXL-97
_cell_angle_alpha 90.00
_cell_angle_beta 90.00
_cell_angle_gamma 90.00
_cell_formula_units_Z 4
_cell_length_a 25.022(6)
_cell_length_b 19.373(5)
_cell_length_c 14.526(5)
_cell_measurement_reflns_used 200
_cell_measurement_temperature 105(2)
_cell_measurement_theta_max 27.00
_cell_measurement_theta_min 2.98
_cell_volume 7041(3)
_computing_cell_refinement
;
CrysAlis RED, Oxford Diffraction Ltd.,
Version 1.170.32 (release 06.06.2003 CrysAlis170 VC++)
(compiled Jun  6 2003,13:53:32)
;
_computing_data_collection
;
CrysAlis CCD, Oxford Diffraction Ltd.,
Version 1.170.32 (release 06.06.2003 CrysAlis170 VC++)
(compiled Jun  6 2003,13:53:32)
;
_computing_data_reduction
;
CrysAlis RED, Oxford Diffraction Ltd.,
Version 1.170.32 (release 06.06.2003 CrysAlis170 VC++)
(compiled Jun  6 2003,13:53:32)
;
_computing_structure_refinement 'SHELXL-97 (Sheldrick, 1997)'
_computing_structure_solution 'SHELXS-97 (Sheldrick, 1990)'
_diffrn_ambient_temperature 105(2)
_diffrn_detector_area_resol_mean 'not measured'
_diffrn_measured_fraction_theta_full 0.982
_diffrn_measured_fraction_theta_max 0.982
_diffrn_measurement_device_type 'not measured'
_diffrn_measurement_method 'not measured'
_diffrn_radiation_monochromator graphite
_diffrn_radiation_source 'fine-focus sealed tube'
_diffrn_radiation_type MoK\a
_diffrn_radiation_wavelength 0.71073
_diffrn_reflns_av_R_equivalents 0.0367
_diffrn_reflns_av_sigmaI/netI 0.1210
_diffrn_reflns_limit_h_max 17
_diffrn_reflns_limit_h_min -28
_diffrn_reflns_limit_k_max 23
_diffrn_reflns_limit_k_min -15
_diffrn_reflns_limit_l_max 13
_diffrn_reflns_limit_l_min -17
_diffrn_reflns_number 16068
_diffrn_reflns_theta_full 25.06
_diffrn_reflns_theta_max 25.06
_diffrn_reflns_theta_min 3.01
_diffrn_standards_decay_% 'not measured'
_diffrn_standards_interval_count 'not measured'
_diffrn_standards_interval_time 'not measured'
_diffrn_standards_number 'not measured'
_exptl_absorpt_coefficient_mu 0.384
_exptl_absorpt_correction_T_max 0.940
_exptl_absorpt_correction_T_min 0.910
_exptl_absorpt_correction_type empirical
_exptl_absorpt_process_details sadabs
_exptl_crystal_colour red
_exptl_crystal_density_diffrn 1.472
_exptl_crystal_density_meas ?
_exptl_crystal_density_method .
_exptl_crystal_description needles
_exptl_crystal_F_000 3176
_exptl_crystal_size_max 0.30
_exptl_crystal_size_mid 0.20
_exptl_crystal_size_min 0.15
_refine_diff_density_max 1.001
_refine_diff_density_min -0.410
_refine_diff_density_rms 0.068
_refine_ls_abs_structure_details 'Flack H D (1983), Acta Cryst. A39, 876-881'
_refine_ls_abs_structure_Flack -0.02(2)
_refine_ls_extinction_method none
_refine_ls_goodness_of_fit_ref 0.819
_refine_ls_hydrogen_treatment mixed
_refine_ls_matrix_type full
_refine_ls_number_parameters 892
_refine_ls_number_reflns 10527
_refine_ls_number_restraints 1
_refine_ls_restrained_S_all 0.819
_refine_ls_R_factor_all 0.0718
_refine_ls_R_factor_gt 0.0435
_refine_ls_shift/su_max 0.002
_refine_ls_shift/su_mean 0.000
_refine_ls_structure_factor_coef Fsqd
_refine_ls_weighting_details 'calc w=1/[\s^2^(Fo^2^)+(0.0240P)^2^+0.0000P] where P=(Fo^2^+2Fc^2^)/3'
_refine_ls_weighting_scheme calc
_refine_ls_wR_factor_gt 0.0699
_refine_ls_wR_factor_ref 0.0758
_reflns_number_gt 6557
_reflns_number_total 10527
_reflns_threshold_expression >2sigma(I)
_cod_data_source_file ic802283r_si_001_5.cif
_cod_data_source_block 6
_cod_depositor_comments
;
The following automatic conversions were performed:
'_symmetry_cell_setting' value 'Orthorhombic' changed to 'orthorhombic'
according to '/home/saulius/struct/CIF-dictionaries/cif_core.dic'
dictionary named 'cif_core.dic' version 2.4.1 from 2010-06-29.

Automatic conversion script
Id: cif_fix_enum 1527 2010-12-29 10:47:43Z saulius 
;
_cod_original_cell_volume 7042(3)
_cod_database_code 4302180

loop_
_symmetry_equiv_pos_as_xyz
'x, y, z'
'-x, -y, z+1/2'
'x+1/2, -y+1/2, z'
'-x+1/2, y+1/2, z+1/2'

loop_
_atom_site_label
_atom_site_type_symbol
_atom_site_fract_x
_atom_site_fract_y
_atom_site_fract_z
_atom_site_U_iso_or_equiv
_atom_site_adp_type
_atom_site_occupancy
_atom_site_symmetry_multiplicity
_atom_site_calc_flag
_atom_site_refinement_flags
_atom_site_disorder_assembly
_atom_site_disorder_group
Rh1 Rh 0.517883(15) 0.767025(19) 0.55601(3) 0.02094(9) Uani 1 1 d . . .
Al1 Al 0.55307(6) 0.65656(7) 0.56626(15) 0.0257(4) Uani 1 1 d . . .
Al2 Al 0.59880(7) 0.79596(8) 0.49003(12) 0.0268(4) Uani 1 1 d . . .
Al3 Al 0.53306(6) 0.77811(8) 0.71283(12) 0.0292(4) Uani 1 1 d . . .
B1 B 0.3164(3) 0.7627(3) 0.0934(5) 0.0202(17) Uani 1 1 d . . .
F1 F 0.35369(16) 0.9587(2) 0.3441(3) 0.0835(15) Uani 1 1 d . . .
F2 F 0.27777(17) 0.9973(2) 0.3804(3) 0.0886(16) Uani 1 1 d . . .
F3 F 0.30277(18) 0.8983(2) 0.4199(3) 0.0746(14) Uani 1 1 d . . .
F4 F 0.16683(15) 0.9978(3) 0.0795(4) 0.124(2) Uani 1 1 d . . .
F5 F 0.12424(13) 0.9480(2) 0.1774(3) 0.0642(12) Uani 1 1 d . . .
F6 F 0.13911(17) 0.8994(3) 0.0547(5) 0.170(3) Uani 1 1 d . . .
F7 F 0.14463(12) 0.54046(16) 0.1686(2) 0.0456(10) Uani 1 1 d . . .
F8 F 0.16146(15) 0.58837(19) 0.0402(3) 0.0752(14) Uani 1 1 d . . .
F9 F 0.20341(13) 0.49771(18) 0.0804(3) 0.0648(13) Uani 1 1 d . . .
F10 F 0.35154(14) 0.57335(19) 0.3715(3) 0.0581(11) Uani 1 1 d . . .
F11 F 0.31232(15) 0.66125(19) 0.4270(2) 0.0544(10) Uani 1 1 d . . .
F12 F 0.27210(14) 0.56385(19) 0.4234(2) 0.0549(11) Uani 1 1 d . . .
F13 F 0.23274(16) 0.9064(2) -0.1904(3) 0.0847(16) Uani 1 1 d . . .
F14 F 0.31343(15) 0.92331(18) -0.2171(3) 0.0684(15) Uani 1 1 d . . .
F15 F 0.2691(2) 0.8650(2) -0.3093(3) 0.0915(17) Uani 1 1 d . . .
F16 F 0.35707(18) 0.6318(2) -0.2764(4) 0.0986(18) Uani 1 1 d . . .
F17 F 0.33497(16) 0.57614(17) -0.1576(3) 0.0662(12) Uani 1 1 d . . .
F18 F 0.27700(16) 0.60589(19) -0.2541(3) 0.0706(14) Uani 1 1 d . . .
F19 F 0.46212(16) 0.9492(2) 0.0504(5) 0.134(3) Uani 1 1 d . . .
F20 F 0.51040(17) 0.92668(18) 0.1636(3) 0.0698(12) Uani 1 1 d . . .
F21 F 0.53465(17) 0.8958(2) 0.0337(3) 0.1033(19) Uani 1 1 d . . .
F22 F 0.5441(2) 0.6620(2) 0.1921(5) 0.152(3) Uani 1 1 d . . .
F23 F 0.4735(2) 0.6100(3) 0.2176(4) 0.129(2) Uani 1 1 d . . .
F24 F 0.50478(15) 0.60858(17) 0.0874(3) 0.0677(13) Uani 1 1 d . . .
C1 C 0.5064(3) 0.7601(3) 0.8569(4) 0.0441(17) Uani 1 1 d . . .
C2 C 0.4910(3) 0.8265(3) 0.8299(4) 0.0381(16) Uani 1 1 d . . .
C3 C 0.5370(3) 0.8652(3) 0.8135(4) 0.0401(17) Uani 1 1 d . . .
C4 C 0.5819(3) 0.8222(4) 0.8276(4) 0.0409(17) Uani 1 1 d . . .
C5 C 0.5620(3) 0.7571(3) 0.8565(4) 0.0402(17) Uani 1 1 d . . .
C6 C 0.4681(3) 0.7020(4) 0.8829(5) 0.087(3) Uani 1 1 d . . .
H6A H 0.4613 0.7033 0.9493 0.131 Uiso 1 1 calc R . .
H6B H 0.4841 0.6575 0.8665 0.131 Uiso 1 1 calc R . .
H6C H 0.4344 0.7078 0.8495 0.131 Uiso 1 1 calc R . .
C7 C 0.4338(2) 0.8514(4) 0.8275(5) 0.076(3) Uani 1 1 d . . .
H7A H 0.4240 0.8702 0.8879 0.115 Uiso 1 1 calc R . .
H7B H 0.4101 0.8127 0.8125 0.115 Uiso 1 1 calc R . .
H7C H 0.4301 0.8875 0.7807 0.115 Uiso 1 1 calc R . .
C8 C 0.5383(3) 0.9418(3) 0.7879(5) 0.073(2) Uani 1 1 d . . .
H8A H 0.5398 0.9697 0.8442 0.109 Uiso 1 1 calc R . .
H8B H 0.5060 0.9536 0.7532 0.109 Uiso 1 1 calc R . .
H8C H 0.5699 0.9512 0.7501 0.109 Uiso 1 1 calc R . .
C9 C 0.6395(2) 0.8437(4) 0.8218(5) 0.084(3) Uani 1 1 d . . .
H9A H 0.6511 0.8616 0.8817 0.126 Uiso 1 1 calc R . .
H9B H 0.6435 0.8797 0.7750 0.126 Uiso 1 1 calc R . .
H9C H 0.6615 0.8037 0.8051 0.126 Uiso 1 1 calc R . .
C10 C 0.5962(4) 0.6989(4) 0.8907(5) 0.105(4) Uani 1 1 d . . .
H10A H 0.6024 0.7044 0.9569 0.158 Uiso 1 1 calc R . .
H10B H 0.6305 0.6995 0.8582 0.158 Uiso 1 1 calc R . .
H10C H 0.5781 0.6549 0.8793 0.158 Uiso 1 1 calc R . .
C11 C 0.6322(2) 0.8851(3) 0.4113(4) 0.0269(15) Uani 1 1 d . . .
C12 C 0.6604(2) 0.8785(3) 0.4962(4) 0.0338(16) Uani 1 1 d . . .
C13 C 0.6860(2) 0.8122(3) 0.4969(5) 0.0372(16) Uani 1 1 d . . .
C14 C 0.6735(2) 0.7802(3) 0.4134(4) 0.0304(15) Uani 1 1 d . . .
C15 C 0.6407(2) 0.8245(3) 0.3597(4) 0.0267(14) Uani 1 1 d . . .
C16 C 0.6044(2) 0.9499(3) 0.3796(4) 0.0398(17) Uani 1 1 d . . .
H16A H 0.6298 0.9792 0.3463 0.060 Uiso 1 1 calc R . .
H16B H 0.5905 0.9749 0.4331 0.060 Uiso 1 1 calc R . .
H16C H 0.5747 0.9376 0.3386 0.060 Uiso 1 1 calc R . .
C17 C 0.6651(2) 0.9337(3) 0.5693(5) 0.055(2) Uani 1 1 d . . .
H17A H 0.6957 0.9635 0.5553 0.083 Uiso 1 1 calc R . .
H17B H 0.6704 0.9119 0.6295 0.083 Uiso 1 1 calc R . .
H17C H 0.6324 0.9613 0.5704 0.083 Uiso 1 1 calc R . .
C18 C 0.7212(2) 0.7850(3) 0.5705(5) 0.057(2) Uani 1 1 d . . .
H18A H 0.7582 0.7986 0.5581 0.085 Uiso 1 1 calc R . .
H18B H 0.7186 0.7345 0.5721 0.085 Uiso 1 1 calc R . .
H18C H 0.7099 0.8039 0.6300 0.085 Uiso 1 1 calc R . .
C19 C 0.6959(2) 0.7122(3) 0.3789(5) 0.0483(19) Uani 1 1 d . . .
H19A H 0.7298 0.7205 0.3469 0.072 Uiso 1 1 calc R . .
H19B H 0.6704 0.6909 0.3363 0.072 Uiso 1 1 calc R . .
H19C H 0.7020 0.6813 0.4312 0.072 Uiso 1 1 calc R . .
C20 C 0.6192(3) 0.8077(3) 0.2671(4) 0.0442(18) Uani 1 1 d . . .
H20A H 0.6438 0.8246 0.2198 0.066 Uiso 1 1 calc R . .
H20B H 0.5842 0.8297 0.2592 0.066 Uiso 1 1 calc R . .
H20C H 0.6153 0.7575 0.2611 0.066 Uiso 1 1 calc R . .
C21 C 0.60730(18) 0.5679(2) 0.5588(6) 0.0284(12) Uani 1 1 d . . .
C22 C 0.5706(3) 0.5618(3) 0.4858(5) 0.0284(16) Uani 1 1 d . . .
C23 C 0.5182(2) 0.5551(3) 0.5241(4) 0.0268(18) Uani 1 1 d . . .
C24 C 0.5236(3) 0.5573(3) 0.6209(4) 0.0312(17) Uani 1 1 d . . .
C25 C 0.5781(3) 0.5642(3) 0.6422(5) 0.0352(18) Uani 1 1 d . . .
C26 C 0.66674(19) 0.5672(3) 0.5520(7) 0.069(2) Uani 1 1 d . . .
H26A H 0.6795 0.5194 0.5514 0.104 Uiso 1 1 calc R . .
H26B H 0.6820 0.5915 0.6051 0.104 Uiso 1 1 calc R . .
H26C H 0.6778 0.5904 0.4952 0.104 Uiso 1 1 calc R . .
C27 C 0.5844(3) 0.5611(3) 0.3857(5) 0.069(2) Uani 1 1 d . . .
H27A H 0.5902 0.5134 0.3655 0.103 Uiso 1 1 calc R . .
H27B H 0.6171 0.5880 0.3756 0.103 Uiso 1 1 calc R . .
H27C H 0.5551 0.5816 0.3503 0.103 Uiso 1 1 calc R . .
C28 C 0.4679(3) 0.5424(3) 0.4699(6) 0.068(3) Uani 1 1 d . . .
H28A H 0.4626 0.4926 0.4622 0.102 Uiso 1 1 calc R . .
H28B H 0.4710 0.5642 0.4092 0.102 Uiso 1 1 calc R . .
H28C H 0.4373 0.5620 0.5029 0.102 Uiso 1 1 calc R . .
C29 C 0.4795(3) 0.5520(3) 0.6891(6) 0.073(3) Uani 1 1 d . . .
H29A H 0.4731 0.5034 0.7040 0.109 Uiso 1 1 calc R . .
H29B H 0.4469 0.5722 0.6632 0.109 Uiso 1 1 calc R . .
H29C H 0.4894 0.5770 0.7453 0.109 Uiso 1 1 calc R . .
C30 C 0.6027(4) 0.5604(4) 0.7363(5) 0.076(3) Uani 1 1 d . . .
H30A H 0.6093 0.5121 0.7524 0.114 Uiso 1 1 calc R . .
H30B H 0.5782 0.5809 0.7814 0.114 Uiso 1 1 calc R . .
H30C H 0.6365 0.5859 0.7366 0.114 Uiso 1 1 calc R . .
C31 C 0.4683(2) 0.8610(3) 0.5745(4) 0.0331(17) Uani 1 1 d . . .
H31A H 0.4805 0.8922 0.6251 0.040 Uiso 1 1 calc R . .
C32 C 0.4964(2) 0.8678(3) 0.4937(5) 0.0407(18) Uani 1 1 d . . .
H32A H 0.5256 0.9030 0.4960 0.049 Uiso 1 1 calc R . .
C33 C 0.4740(2) 0.8554(3) 0.3979(4) 0.0422(17) Uani 1 1 d . . .
H33A H 0.4522 0.8959 0.3801 0.051 Uiso 1 1 calc R . .
H33B H 0.5041 0.8522 0.3541 0.051 Uiso 1 1 calc R . .
C34 C 0.4403(2) 0.7919(3) 0.3879(4) 0.0389(17) Uani 1 1 d . . .
H34A H 0.4426 0.7755 0.3234 0.047 Uiso 1 1 calc R . .
H34B H 0.4025 0.8041 0.4002 0.047 Uiso 1 1 calc R . .
C35 C 0.4565(2) 0.7328(3) 0.4522(4) 0.0341(15) Uani 1 1 d . . .
H35A H 0.4662 0.6892 0.4192 0.041 Uiso 1 1 calc R . .
C36 C 0.43581(18) 0.7222(3) 0.5389(5) 0.0350(18) Uani 1 1 d . . .
H36A H 0.4325 0.6726 0.5572 0.042 Uiso 1 1 calc R . .
C37 C 0.3953(2) 0.7702(3) 0.5833(4) 0.0364(17) Uani 1 1 d . . .
H37A H 0.3600 0.7624 0.5542 0.044 Uiso 1 1 calc R . .
H37B H 0.3920 0.7581 0.6492 0.044 Uiso 1 1 calc R . .
C38 C 0.40919(18) 0.8456(3) 0.5755(4) 0.0367(17) Uani 1 1 d . . .
H38A H 0.3927 0.8705 0.6279 0.044 Uiso 1 1 calc R . .
H38B H 0.3931 0.8640 0.5182 0.044 Uiso 1 1 calc R . .
C39 C 0.3814(2) 0.7667(3) 0.1076(3) 0.0242(13) Uani 1 1 d . . .
C40 C 0.4088(2) 0.8290(3) 0.0936(4) 0.0302(15) Uani 1 1 d . . .
H40A H 0.3888 0.8693 0.0794 0.036 Uiso 1 1 calc R . .
C41 C 0.4635(2) 0.8335(3) 0.0999(4) 0.0324(15) Uani 1 1 d . . .
C42 C 0.4933(2) 0.7744(4) 0.1189(4) 0.0394(16) Uani 1 1 d . . .
H42A H 0.5312 0.7767 0.1217 0.047 Uiso 1 1 calc R . .
C43 C 0.4679(3) 0.7137(3) 0.1335(5) 0.0407(17) Uani 1 1 d . . .
C44 C 0.4133(2) 0.7104(3) 0.1273(4) 0.0326(15) Uani 1 1 d . . .
H44A H 0.3965 0.6671 0.1370 0.039 Uiso 1 1 calc R . .
C45 C 0.4902(3) 0.9028(4) 0.0863(5) 0.050(2) Uani 1 1 d . . .
C46 C 0.4998(3) 0.6515(4) 0.1576(7) 0.062(2) Uani 1 1 d . . .
C47 C 0.2910(2) 0.6961(3) 0.1450(4) 0.0222(14) Uani 1 1 d . . .
C48 C 0.3062(2) 0.6773(3) 0.2340(4) 0.0292(16) Uani 1 1 d . . .
H48A H 0.3336 0.7031 0.2633 0.035 Uiso 1 1 calc R . .
C49 C 0.2833(2) 0.6233(3) 0.2816(4) 0.0270(15) Uani 1 1 d . . .
C50 C 0.2432(2) 0.5841(3) 0.2429(4) 0.0317(16) Uani 1 1 d . . .
H50A H 0.2278 0.5465 0.2755 0.038 Uiso 1 1 calc R . .
C51 C 0.2258(2) 0.6010(3) 0.1552(4) 0.0273(14) Uani 1 1 d . . .
C52 C 0.2494(2) 0.6557(3) 0.1074(4) 0.0274(15) Uani 1 1 d . . .
H52A H 0.2370 0.6661 0.0472 0.033 Uiso 1 1 calc R . .
C53 C 0.3038(3) 0.6040(3) 0.3759(5) 0.0371(17) Uani 1 1 d . . .
C54 C 0.1838(3) 0.5577(3) 0.1109(5) 0.0390(18) Uani 1 1 d . . .
C55 C 0.2872(2) 0.8285(3) 0.1415(4) 0.0209(14) Uani 1 1 d . . .
C56 C 0.2373(2) 0.8525(3) 0.1116(4) 0.0278(15) Uani 1 1 d . . .
H56A H 0.2211 0.8308 0.0600 0.033 Uiso 1 1 calc R . .
C57 C 0.2104(2) 0.9065(3) 0.1539(4) 0.0301(15) Uani 1 1 d . . .
C58 C 0.2313(2) 0.9368(3) 0.2326(4) 0.0287(15) Uani 1 1 d . . .
H58A H 0.2127 0.9727 0.2634 0.034 Uiso 1 1 calc R . .
C59 C 0.2794(2) 0.9136(3) 0.2648(4) 0.0241(14) Uani 1 1 d . . .
C60 C 0.3069(2) 0.8605(3) 0.2199(4) 0.0235(14) Uani 1 1 d . . .
H60A H 0.3403 0.8458 0.2440 0.028 Uiso 1 1 calc R . .
C61 C 0.1600(3) 0.9321(4) 0.1142(6) 0.052(2) Uani 1 1 d . . .
C62 C 0.3026(3) 0.9425(3) 0.3508(5) 0.0406(19) Uani 1 1 d . . .
C63 C 0.3082(2) 0.7592(3) -0.0176(4) 0.0231(15) Uani 1 1 d . . .
C64 C 0.3172(2) 0.6978(3) -0.0676(4) 0.0277(15) Uani 1 1 d . . .
H64A H 0.3270 0.6573 -0.0346 0.033 Uiso 1 1 calc R . .
C65 C 0.3126(2) 0.6937(3) -0.1603(4) 0.0222(14) Uani 1 1 d . . .
C66 C 0.29830(19) 0.7512(3) -0.2133(4) 0.0256(14) Uani 1 1 d . . .
H66A H 0.2940 0.7480 -0.2781 0.031 Uiso 1 1 calc R . .
C67 C 0.29075(19) 0.8120(3) -0.1680(4) 0.0252(14) Uani 1 1 d . . .
C68 C 0.2958(2) 0.8167(3) -0.0731(4) 0.0219(15) Uani 1 1 d . . .
H68A H 0.2907 0.8603 -0.0445 0.026 Uiso 1 1 calc R . .
C69 C 0.3206(3) 0.6260(3) -0.2115(5) 0.0376(17) Uani 1 1 d . . .
C70 C 0.2760(3) 0.8763(3) -0.2209(5) 0.0355(16) Uani 1 1 d . . .

loop_
_atom_site_aniso_label
_atom_site_aniso_U_11
_atom_site_aniso_U_22
_atom_site_aniso_U_33
_atom_site_aniso_U_23
_atom_site_aniso_U_13
_atom_site_aniso_U_12
Rh1 0.0214(2) 0.02233(18) 0.01914(19) 0.0015(3) 0.0003(3) -0.0010(2)
Al1 0.0240(8) 0.0223(8) 0.0308(12) 0.0032(10) -0.0006(10) -0.0013(7)
Al2 0.0269(10) 0.0258(9) 0.0277(10) 0.0038(8) 0.0017(8) -0.0007(8)
Al3 0.0346(11) 0.0315(10) 0.0213(10) -0.0014(9) 0.0002(8) 0.0023(9)
B1 0.025(4) 0.011(3) 0.024(4) 0.005(3) 0.002(3) 0.003(3)
F1 0.058(3) 0.123(4) 0.070(3) -0.038(3) -0.005(2) -0.040(3)
F2 0.111(4) 0.073(3) 0.082(3) -0.056(3) -0.057(3) 0.059(3)
F3 0.110(4) 0.075(3) 0.039(3) -0.003(2) -0.036(3) -0.016(3)
F4 0.056(3) 0.153(4) 0.163(6) 0.092(5) -0.025(3) 0.006(3)
F5 0.032(2) 0.092(3) 0.068(3) -0.008(2) 0.000(2) 0.021(2)
F6 0.081(3) 0.224(6) 0.203(6) -0.193(6) -0.111(4) 0.117(4)
F7 0.042(2) 0.055(2) 0.040(2) -0.0031(18) 0.0144(19) -0.0104(18)
F8 0.081(3) 0.084(3) 0.060(4) 0.046(3) -0.040(3) -0.049(2)
F9 0.054(2) 0.065(2) 0.076(4) -0.036(2) 0.008(2) -0.005(2)
F10 0.049(2) 0.082(3) 0.044(3) 0.010(2) -0.001(2) 0.038(2)
F11 0.079(3) 0.057(2) 0.027(2) 0.001(2) -0.007(2) 0.004(2)
F12 0.052(2) 0.076(3) 0.036(2) 0.031(2) -0.003(2) -0.005(2)
F13 0.059(3) 0.084(3) 0.111(4) 0.058(3) 0.031(3) 0.048(3)
F14 0.061(3) 0.031(2) 0.113(4) 0.031(2) -0.041(3) -0.019(2)
F15 0.190(5) 0.050(3) 0.034(3) 0.008(2) -0.042(3) 0.023(3)
F16 0.124(4) 0.055(3) 0.117(4) -0.044(3) 0.090(4) -0.020(3)
F17 0.109(3) 0.030(2) 0.060(3) -0.014(2) -0.030(3) 0.030(2)
F18 0.073(3) 0.043(3) 0.096(4) -0.027(2) -0.029(3) 0.009(2)
F19 0.069(3) 0.091(3) 0.241(7) 0.112(5) -0.087(4) -0.048(2)
F20 0.101(3) 0.055(2) 0.053(3) -0.012(2) -0.015(3) -0.008(2)
F21 0.102(3) 0.116(4) 0.092(5) -0.056(3) 0.056(3) -0.070(3)
F22 0.124(4) 0.058(3) 0.275(8) -0.065(4) -0.150(5) 0.053(3)
F23 0.155(5) 0.130(4) 0.102(5) 0.056(4) 0.032(4) 0.099(4)
F24 0.091(3) 0.046(2) 0.066(3) -0.017(2) -0.009(2) 0.027(2)
C1 0.065(5) 0.047(4) 0.020(4) -0.003(3) 0.005(3) -0.014(4)
C2 0.040(4) 0.049(4) 0.025(4) -0.016(3) 0.003(3) 0.002(4)
C3 0.058(5) 0.035(4) 0.028(4) -0.008(3) -0.006(3) -0.010(4)
C4 0.031(4) 0.072(5) 0.020(4) -0.012(4) -0.008(3) -0.001(4)
C5 0.068(5) 0.035(4) 0.018(3) -0.002(3) -0.018(3) 0.010(4)
C6 0.137(8) 0.084(6) 0.041(5) 0.002(4) 0.017(5) -0.072(6)
C7 0.050(5) 0.125(7) 0.054(6) -0.057(5) 0.007(4) 0.003(5)
C8 0.126(7) 0.043(4) 0.050(5) -0.013(4) -0.009(5) -0.019(5)
C9 0.036(5) 0.172(9) 0.045(6) -0.024(6) 0.002(4) -0.008(5)
C10 0.194(10) 0.092(6) 0.030(5) -0.012(5) -0.047(6) 0.073(7)
C11 0.022(3) 0.028(3) 0.031(4) 0.007(3) 0.006(3) -0.005(3)
C12 0.028(4) 0.033(4) 0.041(4) 0.003(3) 0.010(3) -0.013(3)
C13 0.024(4) 0.052(4) 0.036(4) 0.012(4) 0.009(3) -0.012(3)
C14 0.024(3) 0.026(4) 0.041(4) 0.004(3) 0.017(3) -0.006(3)
C15 0.029(4) 0.028(3) 0.023(4) 0.006(3) 0.007(3) -0.003(3)
C16 0.042(4) 0.024(3) 0.053(5) 0.009(3) 0.013(4) 0.007(3)
C17 0.060(4) 0.060(4) 0.046(5) -0.010(4) 0.011(4) -0.019(3)
C18 0.027(3) 0.095(5) 0.048(6) 0.023(5) -0.006(4) -0.004(3)
C19 0.038(4) 0.039(4) 0.068(5) 0.006(4) 0.025(4) 0.005(3)
C20 0.052(5) 0.048(4) 0.033(4) 0.000(3) 0.006(4) -0.018(4)
C21 0.023(3) 0.024(3) 0.038(4) -0.004(4) -0.007(4) 0.005(2)
C22 0.043(4) 0.018(3) 0.024(4) 0.001(3) 0.001(3) 0.009(3)
C23 0.019(3) 0.012(3) 0.049(5) -0.004(3) -0.008(3) 0.006(3)
C24 0.040(4) 0.019(3) 0.035(4) -0.003(3) 0.009(4) -0.010(3)
C25 0.051(5) 0.018(4) 0.037(5) 0.003(3) -0.020(4) 0.000(3)
C26 0.022(3) 0.057(4) 0.129(7) 0.019(7) -0.005(6) 0.007(3)
C27 0.119(7) 0.043(5) 0.044(5) 0.014(4) 0.004(5) 0.021(5)
C28 0.063(5) 0.020(4) 0.122(8) -0.012(4) -0.058(5) 0.004(4)
C29 0.066(5) 0.035(4) 0.117(8) 0.003(4) 0.044(5) -0.008(4)
C30 0.151(8) 0.040(5) 0.036(5) 0.008(4) -0.044(5) 0.002(5)
C31 0.041(4) 0.026(3) 0.032(5) -0.007(3) 0.000(3) 0.008(3)
C32 0.041(4) 0.026(3) 0.055(5) 0.015(3) -0.007(4) 0.003(3)
C33 0.036(4) 0.050(4) 0.041(4) 0.007(3) 0.002(3) 0.007(4)
C34 0.039(4) 0.058(4) 0.020(3) -0.012(3) -0.012(3) 0.026(3)
C35 0.036(4) 0.031(3) 0.035(4) -0.007(3) -0.012(3) 0.001(3)
C36 0.011(3) 0.043(4) 0.051(5) -0.003(4) -0.004(3) -0.012(3)
C37 0.025(3) 0.042(3) 0.042(5) 0.005(3) -0.002(3) 0.000(3)
C38 0.021(3) 0.051(4) 0.038(5) -0.001(3) -0.001(3) 0.009(3)
C39 0.023(3) 0.029(3) 0.020(3) -0.004(3) 0.010(2) 0.007(3)
C40 0.029(4) 0.039(4) 0.023(3) 0.005(3) 0.000(3) 0.003(3)
C41 0.027(4) 0.052(4) 0.019(3) -0.003(3) 0.001(3) 0.005(4)
C42 0.025(4) 0.074(5) 0.019(3) -0.018(4) -0.003(3) 0.014(4)
C43 0.046(5) 0.045(4) 0.031(4) -0.009(3) -0.010(3) 0.019(4)
C44 0.038(4) 0.033(4) 0.027(4) 0.006(3) 0.010(3) 0.013(3)
C45 0.025(4) 0.089(6) 0.036(5) 0.006(4) 0.007(3) -0.008(4)
C46 0.048(5) 0.053(5) 0.087(7) -0.002(5) 0.009(5) 0.024(4)
C47 0.029(4) 0.016(3) 0.021(4) -0.002(3) 0.005(3) 0.005(3)
C48 0.033(4) 0.030(4) 0.025(4) -0.004(3) 0.001(3) 0.001(3)
C49 0.026(4) 0.034(4) 0.021(4) 0.004(3) 0.009(3) 0.007(3)
C50 0.033(4) 0.029(4) 0.033(4) 0.014(3) 0.011(3) 0.003(3)
C51 0.026(3) 0.032(4) 0.024(4) -0.006(3) 0.003(3) 0.000(3)
C52 0.043(4) 0.023(3) 0.016(3) 0.005(3) 0.010(3) 0.006(3)
C53 0.051(5) 0.032(4) 0.028(4) 0.008(3) 0.012(4) 0.013(4)
C54 0.039(4) 0.049(4) 0.029(5) 0.009(3) 0.009(3) -0.011(4)
C55 0.023(3) 0.020(3) 0.020(4) -0.003(3) 0.003(3) -0.005(3)
C56 0.019(3) 0.035(4) 0.030(4) -0.004(3) 0.007(3) -0.002(3)
C57 0.022(4) 0.034(4) 0.035(4) -0.002(3) 0.005(3) 0.009(3)
C58 0.026(4) 0.029(4) 0.031(4) -0.011(3) 0.002(3) 0.014(3)
C59 0.029(4) 0.021(3) 0.022(4) -0.003(3) -0.004(3) -0.004(3)
C60 0.016(3) 0.024(3) 0.031(4) 0.002(3) -0.002(3) 0.005(3)
C61 0.030(5) 0.046(5) 0.079(7) -0.012(5) 0.007(4) 0.011(4)
C62 0.041(5) 0.041(4) 0.039(5) -0.015(4) -0.011(4) -0.002(4)
C63 0.017(3) 0.026(3) 0.026(4) -0.004(3) 0.000(3) -0.004(3)
C64 0.028(4) 0.028(4) 0.027(4) 0.008(3) 0.001(3) 0.009(3)
C65 0.020(3) 0.020(3) 0.027(4) -0.005(3) 0.004(3) 0.001(3)
C66 0.019(3) 0.035(4) 0.023(3) -0.006(3) -0.001(3) -0.004(3)
C67 0.014(3) 0.035(4) 0.027(4) 0.004(3) -0.001(3) -0.009(3)
C68 0.020(3) 0.010(3) 0.035(4) -0.002(3) -0.001(3) 0.005(3)
C69 0.028(4) 0.028(4) 0.057(5) -0.001(4) 0.010(4) 0.002(3)
C70 0.044(4) 0.032(4) 0.031(4) 0.008(3) -0.006(3) 0.000(4)

loop_
_atom_type_symbol
_atom_type_description
_atom_type_scat_dispersion_real
_atom_type_scat_dispersion_imag
_atom_type_scat_source
C C 0.0033 0.0016 'International Tables Vol C Tables 4.2.6.8 and 6.1.1.4'
H H 0.0000 0.0000 'International Tables Vol C Tables 4.2.6.8 and 6.1.1.4'
B B 0.0013 0.0007 'International Tables Vol C Tables 4.2.6.8 and 6.1.1.4'
F F 0.0171 0.0103 'International Tables Vol C Tables 4.2.6.8 and 6.1.1.4'
Al Al 0.0645 0.0514 'International Tables Vol C Tables 4.2.6.8 and 6.1.1.4'
Rh Rh -1.1178 0.9187 'International Tables Vol C Tables 4.2.6.8 and 6.1.1.4'

loop_
_geom_angle_atom_site_label_1
_geom_angle_atom_site_label_2
_geom_angle_atom_site_label_3
_geom_angle
_geom_angle_site_symmetry_1
_geom_angle_site_symmetry_3
_geom_angle_publ_flag
C32 Rh1 C31 36.1(2) . . ?
C32 Rh1 C36 94.2(2) . . ?
C31 Rh1 C36 79.6(2) . . ?
C32 Rh1 C35 79.7(2) . . ?
C31 Rh1 C35 86.6(2) . . ?
C36 Rh1 C35 35.7(2) . . ?
C32 Rh1 Al2 80.17(17) . . ?
C31 Rh1 Al2 109.98(15) . . ?
C36 Rh1 Al2 148.26(18) . . ?
C35 Rh1 Al2 113.05(17) . . ?
C32 Rh1 Al1 158.51(18) . . ?
C31 Rh1 Al1 164.02(16) . . ?
C36 Rh1 Al1 89.84(15) . . ?
C35 Rh1 Al1 91.74(16) . . ?
Al2 Rh1 Al1 85.29(6) . . ?
C32 Rh1 Al3 111.05(18) . . ?
C31 Rh1 Al3 84.07(17) . . ?
C36 Rh1 Al3 107.14(18) . . ?
C35 Rh1 Al3 142.80(16) . . ?
Al2 Rh1 Al3 103.98(6) . . ?
Al1 Rh1 Al3 87.72(7) . . ?
C21 Al1 C25 37.7(2) . . ?
C21 Al1 C24 62.7(2) . . ?
C25 Al1 C24 37.2(2) . . ?
C21 Al1 C22 37.2(2) . . ?
C25 Al1 C22 62.2(2) . . ?
C24 Al1 C22 62.3(2) . . ?
C21 Al1 C23 62.55(19) . . ?
C25 Al1 C23 62.1(2) . . ?
C24 Al1 C23 37.1(2) . . ?
C22 Al1 C23 37.4(2) . . ?
C21 Al1 Rh1 162.77(17) . . ?
C25 Al1 Rh1 153.3(2) . . ?
C24 Al1 Rh1 134.48(19) . . ?
C22 Al1 Rh1 143.6(2) . . ?
C23 Al1 Rh1 130.22(16) . . ?
C14 Al2 C13 37.0(2) . . ?
C14 Al2 C12 62.0(2) . . ?
C13 Al2 C12 37.8(2) . . ?
C14 Al2 C15 37.40(19) . . ?
C13 Al2 C15 62.6(2) . . ?
C12 Al2 C15 62.0(2) . . ?
C14 Al2 C11 61.9(2) . . ?
C13 Al2 C11 62.8(2) . . ?
C12 Al2 C11 37.3(2) . . ?
C15 Al2 C11 36.80(18) . . ?
C14 Al2 Rh1 157.32(16) . . ?
C13 Al2 Rh1 151.96(19) . . ?
C12 Al2 Rh1 139.99(18) . . ?
C15 Al2 Rh1 145.41(17) . . ?
C11 Al2 Rh1 136.76(16) . . ?
C2 Al3 C1 36.8(2) . . ?
C2 Al3 C3 36.6(2) . . ?
C1 Al3 C3 61.1(2) . . ?
C2 Al3 C4 61.6(2) . . ?
C1 Al3 C4 61.5(2) . . ?
C3 Al3 C4 36.9(2) . . ?
C2 Al3 C5 61.0(2) . . ?
C1 Al3 C5 36.3(2) . . ?
C3 Al3 C5 61.0(2) . . ?
C4 Al3 C5 36.9(2) . . ?
C2 Al3 Rh1 135.85(19) . . ?
C1 Al3 Rh1 149.38(18) . . ?
C3 Al3 Rh1 136.03(18) . . ?
C4 Al3 Rh1 148.96(19) . . ?
C5 Al3 Rh1 161.53(17) . . ?
C47 B1 C55 104.5(4) . . ?
C47 B1 C63 112.1(5) . . ?
C55 B1 C63 113.7(5) . . ?
C47 B1 C39 111.5(5) . . ?
C55 B1 C39 110.7(5) . . ?
C63 B1 C39 104.6(4) . . ?
C5 C1 C2 108.2(6) . . ?
C5 C1 C6 126.7(7) . . ?
C2 C1 C6 125.1(6) . . ?
C5 C1 Al3 72.7(3) . . ?
C2 C1 Al3 71.0(3) . . ?
C6 C1 Al3 122.5(4) . . ?
C3 C2 C1 108.4(6) . . ?
C3 C2 C7 127.3(6) . . ?
C1 C2 C7 124.2(6) . . ?
C3 C2 Al3 72.7(4) . . ?
C1 C2 Al3 72.2(3) . . ?
C7 C2 Al3 124.7(4) . . ?
C2 C3 C4 108.3(6) . . ?
C2 C3 C8 125.5(6) . . ?
C4 C3 C8 126.1(6) . . ?
C2 C3 Al3 70.7(3) . . ?
C4 C3 Al3 71.6(3) . . ?
C8 C3 Al3 125.1(4) . . ?
C3 C4 C5 106.7(5) . . ?
C3 C4 C9 126.3(7) . . ?
C5 C4 C9 126.8(7) . . ?
C3 C4 Al3 71.5(3) . . ?
C5 C4 Al3 71.9(3) . . ?
C9 C4 Al3 126.0(5) . . ?
C1 C5 C4 108.4(5) . . ?
C1 C5 C10 126.9(7) . . ?
C4 C5 C10 124.4(7) . . ?
C1 C5 Al3 71.0(3) . . ?
C4 C5 Al3 71.2(3) . . ?
C10 C5 Al3 128.9(4) . . ?
C15 C11 C12 108.1(5) . . ?
C15 C11 C16 126.8(6) . . ?
C12 C11 C16 124.6(5) . . ?
C15 C11 Al2 71.6(3) . . ?
C12 C11 Al2 70.9(3) . . ?
C16 C11 Al2 128.8(4) . . ?
C11 C12 C13 107.9(5) . . ?
C11 C12 C17 125.6(5) . . ?
C13 C12 C17 126.4(6) . . ?
C11 C12 Al2 71.7(3) . . ?
C13 C12 Al2 70.5(3) . . ?
C17 C12 Al2 126.3(4) . . ?
C14 C13 C12 106.8(5) . . ?
C14 C13 C18 127.1(6) . . ?
C12 C13 C18 126.0(6) . . ?
C14 C13 Al2 71.1(3) . . ?
C12 C13 Al2 71.7(3) . . ?
C18 C13 Al2 124.7(4) . . ?
C13 C14 C15 109.9(5) . . ?
C13 C14 C19 126.0(6) . . ?
C15 C14 C19 123.8(6) . . ?
C13 C14 Al2 71.9(3) . . ?
C15 C14 Al2 72.7(3) . . ?
C19 C14 Al2 127.0(4) . . ?
C11 C15 C14 107.3(5) . . ?
C11 C15 C20 127.7(5) . . ?
C14 C15 C20 125.1(5) . . ?
C11 C15 Al2 71.6(3) . . ?
C14 C15 Al2 69.9(3) . . ?
C20 C15 Al2 122.9(4) . . ?
C22 C21 C25 107.6(5) . . ?
C22 C21 C26 126.9(8) . . ?
C25 C21 C26 124.8(7) . . ?
C22 C21 Al1 72.5(3) . . ?
C25 C21 Al1 71.2(3) . . ?
C26 C21 Al1 128.9(3) . . ?
C21 C22 C23 108.2(6) . . ?
C21 C22 C27 125.6(7) . . ?
C23 C22 C27 126.1(6) . . ?
C21 C22 Al1 70.3(3) . . ?
C23 C22 Al1 71.9(3) . . ?
C27 C22 Al1 124.4(4) . . ?
C24 C23 C22 107.2(6) . . ?
C24 C23 C28 127.2(6) . . ?
C22 C23 C28 125.4(6) . . ?
C24 C23 Al1 70.3(4) . . ?
C22 C23 Al1 70.7(3) . . ?
C28 C23 Al1 127.8(4) . . ?
C25 C24 C23 108.4(6) . . ?
C25 C24 C29 125.5(7) . . ?
C23 C24 C29 126.2(7) . . ?
C25 C24 Al1 70.8(3) . . ?
C23 C24 Al1 72.6(4) . . ?
C29 C24 Al1 123.2(4) . . ?
C24 C25 C21 108.5(6) . . ?
C24 C25 C30 126.5(7) . . ?
C21 C25 C30 124.7(7) . . ?
C24 C25 Al1 72.0(4) . . ?
C21 C25 Al1 71.1(3) . . ?
C30 C25 Al1 128.0(5) . . ?
C32 C31 C38 121.9(6) . . ?
C32 C31 Rh1 71.9(3) . . ?
C38 C31 Rh1 112.8(3) . . ?
C31 C32 C33 125.3(6) . . ?
C31 C32 Rh1 72.0(3) . . ?
C33 C32 Rh1 108.9(4) . . ?
C34 C33 C32 115.3(5) . . ?
C33 C34 C35 113.9(5) . . ?
C36 C35 C34 124.8(5) . . ?
C36 C35 Rh1 71.8(3) . . ?
C34 C35 Rh1 111.6(4) . . ?
C35 C36 C37 123.2(6) . . ?
C35 C36 Rh1 72.5(3) . . ?
C37 C36 Rh1 109.1(4) . . ?
C38 C37 C36 114.1(5) . . ?
C37 C38 C31 114.8(4) . . ?
C44 C39 C40 115.3(5) . . ?
C44 C39 B1 124.2(5) . . ?
C40 C39 B1 120.3(5) . . ?
C41 C40 C39 122.1(5) . . ?
C40 C41 C42 119.5(6) . . ?
C40 C41 C45 119.3(6) . . ?
C42 C41 C45 121.2(6) . . ?
C43 C42 C41 119.6(5) . . ?
C42 C43 C44 119.8(5) . . ?
C42 C43 C46 119.1(6) . . ?
C44 C43 C46 121.0(6) . . ?
C43 C44 C39 123.6(5) . . ?
F19 C45 F20 108.5(7) . . ?
F19 C45 F21 107.3(6) . . ?
F20 C45 F21 101.7(5) . . ?
F19 C45 C41 116.2(6) . . ?
F20 C45 C41 111.7(6) . . ?
F21 C45 C41 110.3(6) . . ?
F22 C46 F24 109.5(6) . . ?
F22 C46 F23 105.8(8) . . ?
F24 C46 F23 99.6(6) . . ?
F22 C46 C43 116.5(7) . . ?
F24 C46 C43 112.2(7) . . ?
F23 C46 C43 111.7(6) . . ?
C48 C47 C52 114.5(5) . . ?
C48 C47 B1 122.0(5) . . ?
C52 C47 B1 123.4(5) . . ?
C49 C48 C47 123.3(6) . . ?
C50 C49 C48 121.0(6) . . ?
C50 C49 C53 118.9(6) . . ?
C48 C49 C53 120.0(6) . . ?
C49 C50 C51 118.4(5) . . ?
C50 C51 C52 120.1(5) . . ?
C50 C51 C54 119.1(5) . . ?
C52 C51 C54 120.7(5) . . ?
C51 C52 C47 122.6(5) . . ?
F12 C53 F10 107.6(5) . . ?
F12 C53 F11 107.0(5) . . ?
F10 C53 F11 104.5(6) . . ?
F12 C53 C49 114.8(6) . . ?
F10 C53 C49 111.9(5) . . ?
F11 C53 C49 110.4(5) . . ?
F8 C54 F7 107.1(5) . . ?
F8 C54 F9 106.9(6) . . ?
F7 C54 F9 105.1(5) . . ?
F8 C54 C51 112.6(5) . . ?
F7 C54 C51 112.9(5) . . ?
F9 C54 C51 111.9(5) . . ?
C60 C55 C56 115.0(5) . . ?
C60 C55 B1 122.9(5) . . ?
C56 C55 B1 121.8(5) . . ?
C57 C56 C55 123.1(5) . . ?
C56 C57 C58 119.9(5) . . ?
C56 C57 C61 119.8(6) . . ?
C58 C57 C61 120.2(6) . . ?
C59 C58 C57 118.4(5) . . ?
C58 C59 C60 120.9(5) . . ?
C58 C59 C62 120.5(5) . . ?
C60 C59 C62 118.5(5) . . ?
C55 C60 C59 122.5(5) . . ?
F6 C61 F5 109.3(6) . . ?
F6 C61 F4 106.2(8) . . ?
F5 C61 F4 97.1(6) . . ?
F6 C61 C57 118.7(6) . . ?
F5 C61 C57 112.8(7) . . ?
F4 C61 C57 110.4(6) . . ?
F2 C62 F3 106.2(6) . . ?
F2 C62 F1 107.0(5) . . ?
F3 C62 F1 101.9(6) . . ?
F2 C62 C59 113.5(6) . . ?
F3 C62 C59 113.3(5) . . ?
F1 C62 C59 113.9(6) . . ?
C68 C63 C64 114.0(5) . . ?
C68 C63 B1 124.2(5) . . ?
C64 C63 B1 121.6(5) . . ?
C65 C64 C63 123.1(6) . . ?
C64 C65 C66 121.5(5) . . ?
C64 C65 C69 121.7(6) . . ?
C66 C65 C69 116.8(6) . . ?
C67 C66 C65 117.2(5) . . ?
C66 C67 C68 121.6(6) . . ?
C66 C67 C70 120.1(6) . . ?
C68 C67 C70 118.3(5) . . ?
C67 C68 C63 122.5(5) . . ?
F17 C69 F18 107.1(5) . . ?
F17 C69 F16 107.7(6) . . ?
F18 C69 F16 105.3(6) . . ?
F17 C69 C65 112.6(6) . . ?
F18 C69 C65 112.2(5) . . ?
F16 C69 C65 111.6(5) . . ?
F14 C70 F13 105.6(5) . . ?
F14 C70 F15 104.6(6) . . ?
F13 C70 F15 107.2(6) . . ?
F14 C70 C67 112.3(5) . . ?
F13 C70 C67 113.5(5) . . ?
F15 C70 C67 113.1(5) . . ?

loop_
_geom_bond_atom_site_label_1
_geom_bond_atom_site_label_2
_geom_bond_distance
_geom_bond_site_symmetry_2
_geom_bond_publ_flag
Rh1 C32 2.218(6) . ?
Rh1 C31 2.220(5) . ?
Rh1 C36 2.244(5) . ?
Rh1 C35 2.253(5) . ?
Rh1 Al2 2.3091(18) . ?
Rh1 Al1 2.3188(15) . ?
Rh1 Al3 2.3193(19) . ?
Al1 C21 2.191(5) . ?
Al1 C25 2.193(6) . ?
Al1 C24 2.207(6) . ?
Al1 C22 2.220(6) . ?
Al1 C23 2.236(6) . ?
Al2 C14 2.197(5) . ?
Al2 C13 2.207(6) . ?
Al2 C12 2.223(6) . ?
Al2 C15 2.234(6) . ?
Al2 C11 2.234(5) . ?
Al3 C2 2.209(6) . ?
Al3 C1 2.225(6) . ?
Al3 C3 2.235(6) . ?
Al3 C4 2.237(6) . ?
Al3 C5 2.247(6) . ?
B1 C47 1.622(8) . ?
B1 C55 1.626(8) . ?
B1 C63 1.627(8) . ?
B1 C39 1.643(8) . ?
F1 C62 1.320(7) . ?
F2 C62 1.303(7) . ?
F3 C62 1.320(7) . ?
F4 C61 1.380(8) . ?
F5 C61 1.318(8) . ?
F6 C61 1.193(8) . ?
F7 C54 1.331(6) . ?
F8 C54 1.312(7) . ?
F9 C54 1.338(6) . ?
F10 C53 1.335(6) . ?
F11 C53 1.351(7) . ?
F12 C53 1.309(7) . ?
F13 C70 1.307(7) . ?
F14 C70 1.307(6) . ?
F15 C70 1.314(7) . ?
F16 C69 1.317(7) . ?
F17 C69 1.295(7) . ?
F18 C69 1.314(7) . ?
F19 C45 1.255(7) . ?
F20 C45 1.315(7) . ?
F21 C45 1.355(6) . ?
F22 C46 1.231(8) . ?
F23 C46 1.356(8) . ?
F24 C46 1.322(9) . ?
C1 C5 1.392(8) . ?
C1 C2 1.400(8) . ?
C1 C6 1.525(8) . ?
C2 C3 1.394(8) . ?
C2 C7 1.512(8) . ?
C3 C4 1.415(8) . ?
C3 C8 1.531(8) . ?
C4 C5 1.421(8) . ?
C4 C9 1.502(8) . ?
C5 C10 1.499(8) . ?
C11 C15 1.410(7) . ?
C11 C12 1.427(8) . ?
C11 C16 1.507(7) . ?
C12 C13 1.436(8) . ?
C12 C17 1.510(8) . ?
C13 C14 1.398(8) . ?
C13 C18 1.480(8) . ?
C14 C15 1.421(7) . ?
C14 C19 1.517(7) . ?
C15 C20 1.485(8) . ?
C21 C22 1.408(8) . ?
C21 C25 1.417(9) . ?
C21 C26 1.491(6) . ?
C22 C23 1.429(8) . ?
C22 C27 1.495(9) . ?
C23 C24 1.414(8) . ?
C23 C28 1.506(8) . ?
C24 C25 1.403(8) . ?
C24 C29 1.487(9) . ?
C25 C30 1.501(9) . ?
C31 C32 1.376(8) . ?
C31 C38 1.508(7) . ?
C32 C33 1.519(8) . ?
C33 C34 1.498(7) . ?
C34 C35 1.532(8) . ?
C35 C36 1.377(8) . ?
C36 C37 1.520(7) . ?
C37 C38 1.506(7) . ?
C39 C44 1.380(7) . ?
C39 C40 1.402(7) . ?
C40 C41 1.375(7) . ?
C41 C42 1.395(7) . ?
C41 C45 1.513(8) . ?
C42 C43 1.354(7) . ?
C43 C44 1.369(8) . ?
C43 C46 1.487(8) . ?
C47 C48 1.395(8) . ?
C47 C52 1.413(7) . ?
C48 C49 1.379(8) . ?
C49 C50 1.378(7) . ?
C49 C53 1.509(8) . ?
C50 C51 1.385(8) . ?
C51 C52 1.399(7) . ?
C51 C54 1.490(8) . ?
C55 C60 1.386(7) . ?
C55 C56 1.402(7) . ?
C56 C57 1.387(7) . ?
C57 C58 1.389(7) . ?
C57 C61 1.471(8) . ?
C58 C59 1.367(7) . ?
C59 C60 1.398(7) . ?
C59 C62 1.486(8) . ?
C63 C68 1.409(7) . ?
C63 C64 1.414(7) . ?
C64 C65 1.354(7) . ?
C65 C66 1.400(7) . ?
C65 C69 1.520(8) . ?
C66 C67 1.362(7) . ?
C67 C68 1.386(7) . ?
C67 C70 1.509(7) . ?
